data_1568671
loop_
_publ_author_name
'Iqbal, Saqib A.'
'Uzelac, Marina'
'Nawaz, Ismat'
'Wang, Zhongxing'
'Jones, T. Harri'
'Yuan, Kang'
'Millet, Clement R. P.'
'Nichol, Gary S.'
'Chotana, Ghayoor Abbas'
'Ingleson, Michael J.'

_publ_section_title
;
 Amides as modifiable directing groups in electrophilic borylation.
;
_journal_issue 14
_journal_name_full 'Chemical science'
_journal_page_first 3865
_journal_page_last 3872
_journal_paper_doi 10.1039/d2sc06483a
_journal_volume 14
_journal_year 2023
_chemical_formula_moiety 'C24 H26 B N O, C H Cl3'
_chemical_formula_sum 'C25 H27 B Cl3 N O'
_chemical_formula_weight 474.63
_space_group_crystal_system triclinic
_space_group_IT_number 2
_space_group_name_Hall '-P 1'
_space_group_name_H-M_alt 'P -1'
_atom_sites_solution_hydrogens geom
_atom_sites_solution_primary dual
_audit_creation_date 2022-06-22
_audit_creation_method
;
Olex2 1.3
(compiled 2020.11.12 svn.r5f609507 for OlexSys, GUI svn.r6408)
;
_audit_update_record
;
2022-11-22 deposited with the CCDC.	2023-03-15 downloaded from the CCDC.
;
_cell_angle_alpha 86.088(4)
_cell_angle_beta 72.721(3)
_cell_angle_gamma 77.089(4)
_cell_formula_units_Z 4
_cell_length_a 11.9253(5)
_cell_length_b 13.1059(8)
_cell_length_c 16.0617(6)
_cell_measurement_reflns_used 9651
_cell_measurement_temperature 120.1(5)
_cell_measurement_theta_max 28.8790
_cell_measurement_theta_min 3.7630
_cell_volume 2336.4(2)
_computing_cell_refinement 'CrysAlisPro 1.171.41.123a (Rigaku OD, 2022)'
_computing_data_collection 'CrysAlisPro 1.171.41.123a (Rigaku OD, 2022)'
_computing_data_reduction 'CrysAlisPro 1.171.41.123a (Rigaku OD, 2022)'
_computing_molecular_graphics 'Olex2 1.3 (Dolomanov et al., 2009)'
_computing_publication_material 'Olex2 1.3 (Dolomanov et al., 2009)'
_computing_structure_refinement 'SHELXL 2018/3 (Sheldrick, 2015)'
_computing_structure_solution 'SHELXT  (Sheldrick, 2015)'
_diffrn_ambient_environment N~2~
_diffrn_ambient_temperature 120.1(5)
_diffrn_detector 'CCD plate'
_diffrn_detector_area_resol_mean 8.0521
_diffrn_detector_type Eos
_diffrn_measured_fraction_theta_full 0.998
_diffrn_measured_fraction_theta_max 0.907
_diffrn_measurement_details
;
List of Runs (angles in degrees, time in seconds):

  # Type    Start    End  Width  t~exp~   \w     \q     \k     \f   Frames
#--------------------------------------------------------------------------
  1  \w    -88.00 -26.00   1.00   20.00    --  -15.66 163.00-144.00   62
  2  \w    -64.00   7.00   1.00   20.00    --  -15.66 116.00  67.00   71
  3  \w     26.00  90.00   1.00   20.00    --   17.54-163.00-169.00   64
  4  \w     -7.00  66.00   1.00   20.00    --   17.54-116.00 -20.00   73
  5  \w    -88.00 -35.00   1.00   20.00    --  -15.66 178.00 -60.00   53
  6  \w    -83.00   1.00   1.00   20.00    --  -15.66 -57.00  90.00   84
  7  \w    -32.00  52.00   1.00   20.00    --  -15.66  57.00-150.00   84
  8  \w     -9.00  39.00   1.00   20.00    --   17.54  77.00  90.00   48
  9  \w     -9.00  39.00   1.00   20.00    --   17.54  77.00-120.00   48
 10  \w    -52.00  36.00   1.00   20.00    --   17.54 -38.00  60.00   88
 11  \w      1.00  85.00   1.00   20.00    --   17.54  57.00 -90.00   84
 12  \w      1.00  85.00   1.00   20.00    --   17.54  57.00   0.00   84
 13  \w    -88.00 -35.00   1.00   20.00    --  -15.66 178.00  30.00   53
 14  \w    -20.00  56.00   1.00   20.00    --   17.54 -99.00  60.00   76
 15  \w     -1.00  87.00   1.00   20.00    --   17.54  38.00 150.00   88
 16  \w    -20.00  56.00   1.00   20.00    --   17.54 -99.00-150.00   76
 17  \w     -1.00  87.00   1.00   20.00    --   17.54  38.00-120.00   88
 18  \w     35.00  90.00   1.00   20.00    --   17.54-178.00  90.00   55
 19  \w    -39.00  44.00   1.00   20.00    --   17.54 -77.00-120.00   83
;
_diffrn_measurement_device 'four-circle diffractometer'
_diffrn_measurement_device_type 'Xcalibur, Eos'
_diffrn_measurement_method '\w scans'
_diffrn_orient_matrix_type 'CrysAlisPro convention (1999,Acta A55,543-557)'
_diffrn_orient_matrix_UB_11 0.0095200000
_diffrn_orient_matrix_UB_12 0.0504742000
_diffrn_orient_matrix_UB_13 0.0049900000
_diffrn_orient_matrix_UB_21 -0.0618960000
_diffrn_orient_matrix_UB_22 0.0215766000
_diffrn_orient_matrix_UB_23 0.0057538000
_diffrn_orient_matrix_UB_31 -0.0119648000
_diffrn_orient_matrix_UB_32 -0.0083547000
_diffrn_orient_matrix_UB_33 0.0456170000
_diffrn_radiation_monochromator graphite
_diffrn_radiation_probe x-ray
_diffrn_radiation_type 'Mo K\a'
_diffrn_radiation_wavelength 0.71073
_diffrn_reflns_av_unetI/netI 0.0860
_diffrn_reflns_Laue_measured_fraction_full 0.998
_diffrn_reflns_Laue_measured_fraction_max 0.907
_diffrn_reflns_limit_h_max 16
_diffrn_reflns_limit_h_min -16
_diffrn_reflns_limit_k_max 17
_diffrn_reflns_limit_k_min -18
_diffrn_reflns_limit_l_max 21
_diffrn_reflns_limit_l_min -21
_diffrn_reflns_number 18790
_diffrn_reflns_point_group_measured_fraction_full 0.998
_diffrn_reflns_point_group_measured_fraction_max 0.907
_diffrn_reflns_theta_full 25.242
_diffrn_reflns_theta_max 29.412
_diffrn_reflns_theta_min 3.322
_diffrn_source 'fine-focus sealed X-ray tube'
_diffrn_source_type 'Enhance (Mo) X-ray Source'
_exptl_absorpt_coefficient_mu 0.410
_exptl_absorpt_correction_T_max 1.00000
_exptl_absorpt_correction_T_min 0.95713
_exptl_absorpt_correction_type multi-scan
_exptl_absorpt_process_details
;
CrysAlisPro 1.171.41.123a (Rigaku Oxford Diffraction, 2022)
Empirical absorption correction using spherical harmonics,
implemented in SCALE3 ABSPACK scaling algorithm.
;
_exptl_crystal_colour 'clear yellow'
_exptl_crystal_colour_lustre clear
_exptl_crystal_colour_primary yellow
_exptl_crystal_density_diffrn 1.349
_exptl_crystal_description plate
_exptl_crystal_F_000 992
_exptl_crystal_recrystallization_method 'Crystallised from chloroform at 4 C.'
_exptl_crystal_size_max 0.38
_exptl_crystal_size_mid 0.245
_exptl_crystal_size_min 0.109
_refine_diff_density_max 0.581
_refine_diff_density_min -0.550
_refine_diff_density_rms 0.064
_refine_ls_extinction_method none
_refine_ls_goodness_of_fit_ref 0.961
_refine_ls_hydrogen_treatment constr
_refine_ls_matrix_type full
_refine_ls_number_parameters 568
_refine_ls_number_reflns 18790
_refine_ls_number_restraints 0
_refine_ls_restrained_S_all 0.961
_refine_ls_R_factor_all 0.0800
_refine_ls_R_factor_gt 0.0479
_refine_ls_shift/su_max 0.001
_refine_ls_shift/su_mean 0.000
_refine_ls_structure_factor_coef Fsqd
_refine_ls_weighting_details 'w=1/[\s^2^(Fo^2^)+(0.0489P)^2^] where P=(Fo^2^+2Fc^2^)/3'
_refine_ls_weighting_scheme calc
_refine_ls_wR_factor_gt 0.0953
_refine_ls_wR_factor_ref 0.1004
_reflns_Friedel_coverage 0.000
_reflns_number_gt 12710
_reflns_number_total 18790
_reflns_threshold_expression 'I > 2\s(I)'
_twin_special_details
;
Component 2 rotated by 179.9465\% 
around [0.00 1.00 -0.00] (reciprocal) or [-0.24 0.97 -0.00] (direct)
;
_cod_data_source_file d2sc06483a2.cif
_cod_data_source_block mu699_boh_b_twin_refinalized_twin1_hklf4
_cod_depositor_comments 'Adding full bibliography for 1568667--1568672.cif.'
_cod_database_code 1568671
_shelx_shelxl_version_number 2018/3
_chemical_oxdiff_formula 'C H N O'
_chemical_oxdiff_usercomment '120 K'
_shelx_space_group_comment
;
The symmetry employed for this shelxl refinement is uniquely defined
by the following loop, which should always be used as a source of
symmetry information in preference to the above space-group names.
They are only intended as comments.
;
_olex2_refinement_description
;
1. Twinned data refinement
 Scales: 0.5659(6)
 0.4341(6)
2. Fixed Uiso
 At 1.2 times of:
  All C(H) groups, All C(H,H) groups
 At 1.5 times of:
  All C(H,H,H) groups, All O(H) groups
3.a Ternary CH refined with riding coordinates:
 C49(H49), C50(H50)
3.b Secondary CH2 refined with riding coordinates:
 C1(H1A,H1B), C2(H2A,H2B), C3(H3A,H3B), C20(H20A,H20B), C25(H25A,H25B),
 C26(H26A,H26B), C27(H27A,H27B), C44(H44A,H44B)
3.c Aromatic/amide H refined with riding coordinates:
 C6(H6), C7(H7), C11(H11), C12(H12), C13(H13), C15(H15), C16(H16), C17(H17),
 C30(H30), C31(H31), C35(H35), C36(H36), C37(H37), C39(H39), C40(H40), C41(H41)
3.d Idealised Me refined as rotating group:
 C22(H22A,H22B,H22C), C23(H23A,H23B,H23C), C24(H24A,H24B,H24C), C46(H46A,H46B,
 H46C), C47(H47A,H47B,H47C), C48(H48A,H48B,H48C)
3.e Idealised tetrahedral OH refined as rotating group:
 O1(H1), O2(H2)
;
_olex2_exptl_crystal_mounting_method 'The crystal was mounted in oil on MITEGEN holder.'
_olex2_submission_special_instructions 'No special instructions were received'
_oxdiff_exptl_absorpt_empirical_details
;
Empirical correction (ABSPACK) includes:
- Absorption correction using spherical harmonics
- Frame scaling
;
_oxdiff_exptl_absorpt_empirical_full_max 1.144
_oxdiff_exptl_absorpt_empirical_full_min 0.927
_oxdiff_twin_integration_method simultaneous
_oxdiff_twin_items 2

loop_
_space_group_symop_operation_xyz
'x, y, z'
'-x, -y, -z'

loop_
_atom_site_label
_atom_site_type_symbol
_atom_site_fract_x
_atom_site_fract_y
_atom_site_fract_z
_atom_site_U_iso_or_equiv
_atom_site_adp_type
_atom_site_occupancy
_atom_site_site_symmetry_order
_atom_site_calc_flag
_atom_site_refinement_flags_posn
_atom_site_refinement_flags_adp
_atom_site_refinement_flags_occupancy
_atom_site_disorder_assembly
_atom_site_disorder_group
B1 B 0.5587(2) 0.2761(2) 1.03259(15) 0.0170(6) Uani 1 1 d . . . . .
C1 C 0.21573(19) 0.40214(19) 1.20029(14) 0.0252(6) Uani 1 1 d . . . . .
H1A H 0.160922 0.352873 1.219090 0.030 Uiso 1 1 calc R U . . .
H1B H 0.199953 0.439681 1.147955 0.030 Uiso 1 1 calc R U . . .
C2 C 0.1885(2) 0.4807(2) 1.27244(15) 0.0297(6) Uani 1 1 d . . . . .
H2A H 0.201642 0.443546 1.325650 0.036 Uiso 1 1 calc R U . . .
H2B H 0.103232 0.517846 1.286323 0.036 Uiso 1 1 calc R U . . .
C3 C 0.2693(2) 0.55947(19) 1.24439(15) 0.0276(6) Uani 1 1 d . . . . .
H3A H 0.228989 0.619372 1.215334 0.033 Uiso 1 1 calc R U . . .
H3B H 0.280243 0.586447 1.296915 0.033 Uiso 1 1 calc R U . . .
C4 C 0.3918(2) 0.51380(18) 1.18294(13) 0.0198(5) Uani 1 1 d . . . . .
C5 C 0.42360(19) 0.41322(17) 1.14969(13) 0.0153(5) Uani 1 1 d . . . . .
C6 C 0.4759(2) 0.57659(18) 1.15500(14) 0.0238(5) Uani 1 1 d . . . . .
H6 H 0.454978 0.646606 1.175466 0.029 Uiso 1 1 calc R U . . .
C7 C 0.5892(2) 0.54045(18) 1.09833(14) 0.0212(5) Uani 1 1 d . . . . .
H7 H 0.645338 0.584728 1.082322 0.025 Uiso 1 1 calc R U . . .
C8 C 0.62110(19) 0.43881(17) 1.06458(13) 0.0163(5) Uani 1 1 d . . . . .
C9 C 0.53578(19) 0.37561(16) 1.08770(13) 0.0153(5) Uani 1 1 d . . . . .
C10 C 0.74349(19) 0.39903(17) 1.00396(13) 0.0170(5) Uani 1 1 d . . . . .
C11 C 0.8344(2) 0.45231(19) 0.99410(14) 0.0231(5) Uani 1 1 d . . . . .
H11 H 0.818455 0.514112 1.027063 0.028 Uiso 1 1 calc R U . . .
C12 C 0.9496(2) 0.4177(2) 0.93678(15) 0.0275(6) Uani 1 1 d . . . . .
H12 H 1.010047 0.456192 0.931755 0.033 Uiso 1 1 calc R U . . .
C13 C 0.9758(2) 0.3300(2) 0.88848(15) 0.0289(6) Uani 1 1 d . . . . .
H13 H 1.053618 0.308552 0.848828 0.035 Uiso 1 1 calc R U . . .
C14 C 0.8880(2) 0.27055(19) 0.89687(14) 0.0225(5) Uani 1 1 d . . . . .
C15 C 0.9130(2) 0.1788(2) 0.84762(16) 0.0307(6) Uani 1 1 d . . . . .
H15 H 0.991163 0.155840 0.808829 0.037 Uiso 1 1 calc R U . . .
C16 C 0.8269(2) 0.1222(2) 0.85456(15) 0.0304(6) Uani 1 1 d . . . . .
H16 H 0.844755 0.061401 0.820010 0.037 Uiso 1 1 calc R U . . .
C17 C 0.7128(2) 0.15469(18) 0.91290(14) 0.0236(5) Uani 1 1 d . . . . .
H17 H 0.653722 0.114842 0.917656 0.028 Uiso 1 1 calc R U . . .
C18 C 0.6832(2) 0.24276(18) 0.96383(13) 0.0172(5) Uani 1 1 d . . . . .
C19 C 0.77045(19) 0.30403(17) 0.95557(13) 0.0168(5) Uani 1 1 d . . . . .
C20 C 0.3747(2) 0.27158(18) 1.24632(13) 0.0193(5) Uani 1 1 d . . . . .
H20A H 0.365565 0.315738 1.296520 0.023 Uiso 1 1 calc R U . . .
H20B H 0.461165 0.238743 1.223902 0.023 Uiso 1 1 calc R U . . .
C21 C 0.3062(2) 0.18326(19) 1.28114(14) 0.0224(5) Uani 1 1 d . . . . .
C22 C 0.1890(2) 0.2200(2) 1.35417(15) 0.0319(6) Uani 1 1 d . . . . .
H22A H 0.206195 0.253413 1.400398 0.048 Uiso 1 1 calc R U . . .
H22B H 0.153912 0.159617 1.378216 0.048 Uiso 1 1 calc R U . . .
H22C H 0.132090 0.270361 1.330438 0.048 Uiso 1 1 calc R U . . .
C23 C 0.3902(2) 0.1014(2) 1.32043(16) 0.0314(6) Uani 1 1 d . . . . .
H23A H 0.463856 0.073093 1.274484 0.047 Uiso 1 1 calc R U . . .
H23B H 0.349790 0.044512 1.346439 0.047 Uiso 1 1 calc R U . . .
H23C H 0.410527 0.134221 1.365450 0.047 Uiso 1 1 calc R U . . .
C24 C 0.2800(2) 0.1310(2) 1.20821(16) 0.0305(6) Uani 1 1 d . . . . .
H24A H 0.225989 0.182263 1.182652 0.046 Uiso 1 1 calc R U . . .
H24B H 0.241806 0.072356 1.232445 0.046 Uiso 1 1 calc R U . . .
H24C H 0.355434 0.105141 1.163035 0.046 Uiso 1 1 calc R U . . .
N1 N 0.34120(15) 0.34212(14) 1.17702(11) 0.0179(4) Uani 1 1 d . . . . .
O1 O 0.47270(13) 0.22118(12) 1.03921(9) 0.0222(4) Uani 1 1 d . . . . .
H1 H 0.410629 0.246948 1.078898 0.033 Uiso 1 1 calc R U . . .
B2 B 0.5601(2) 0.24455(19) 1.45435(15) 0.0153(5) Uani 1 1 d . . . . .
C25 C 0.85708(19) 0.36270(17) 1.30031(14) 0.0185(5) Uani 1 1 d . . . . .
H25A H 0.932042 0.309666 1.277284 0.022 Uiso 1 1 calc R U . . .
H25B H 0.859467 0.389444 1.355796 0.022 Uiso 1 1 calc R U . . .
C26 C 0.8523(2) 0.45253(17) 1.23550(14) 0.0202(5) Uani 1 1 d . . . . .
H26A H 0.850834 0.426466 1.179490 0.024 Uiso 1 1 calc R U . . .
H26B H 0.924815 0.482150 1.224506 0.024 Uiso 1 1 calc R U . . .
C27 C 0.7403(2) 0.53708(18) 1.27167(14) 0.0204(5) Uani 1 1 d . . . . .
H27A H 0.759129 0.586109 1.307208 0.025 Uiso 1 1 calc R U . . .
H27B H 0.717659 0.577202 1.222479 0.025 Uiso 1 1 calc R U . . .
C28 C 0.6343(2) 0.49405(17) 1.32712(13) 0.0154(5) Uani 1 1 d . . . . .
C29 C 0.64148(18) 0.38923(16) 1.35085(12) 0.0142(5) Uani 1 1 d . . . . .
C30 C 0.5233(2) 0.56281(17) 1.36046(13) 0.0178(5) Uani 1 1 d . . . . .
H30 H 0.516379 0.635197 1.346767 0.021 Uiso 1 1 calc R U . . .
C31 C 0.4241(2) 0.52886(17) 1.41243(13) 0.0174(5) Uani 1 1 d . . . . .
H31 H 0.349738 0.577590 1.432219 0.021 Uiso 1 1 calc R U . . .
C32 C 0.43132(19) 0.42320(16) 1.43657(13) 0.0150(5) Uani 1 1 d . . . . .
C33 C 0.54340(18) 0.35266(16) 1.40817(12) 0.0135(5) Uani 1 1 d . . . . .
C34 C 0.32310(19) 0.38627(16) 1.49219(13) 0.0157(5) Uani 1 1 d . . . . .
C35 C 0.20952(19) 0.44922(18) 1.50599(14) 0.0196(5) Uani 1 1 d . . . . .
H35 H 0.201255 0.516355 1.479301 0.024 Uiso 1 1 calc R U . . .
C36 C 0.1059(2) 0.41718(19) 1.55819(14) 0.0233(6) Uani 1 1 d . . . . .
H36 H 0.029338 0.462729 1.566511 0.028 Uiso 1 1 calc R U . . .
C37 C 0.1146(2) 0.32152(19) 1.59676(14) 0.0229(5) Uani 1 1 d . . . . .
H37 H 0.044227 0.300942 1.632684 0.027 Uiso 1 1 calc R U . . .
C38 C 0.22770(19) 0.25225(17) 1.58388(13) 0.0178(5) Uani 1 1 d . . . . .
C39 C 0.2380(2) 0.15183(19) 1.62169(15) 0.0237(6) Uani 1 1 d . . . . .
H39 H 0.167601 0.130241 1.656474 0.028 Uiso 1 1 calc R U . . .
C40 C 0.3475(2) 0.08450(19) 1.60931(14) 0.0242(5) Uani 1 1 d . . . . .
H40 H 0.353172 0.016926 1.635293 0.029 Uiso 1 1 calc R U . . .
C41 C 0.4518(2) 0.11676(17) 1.55757(13) 0.0185(5) Uani 1 1 d . . . . .
H41 H 0.527694 0.070355 1.549752 0.022 Uiso 1 1 calc R U . . .
C42 C 0.44667(19) 0.21390(17) 1.51789(13) 0.0149(5) Uani 1 1 d . . . . .
C43 C 0.33363(19) 0.28407(17) 1.53093(13) 0.0146(5) Uani 1 1 d . . . . .
C44 C 0.74612(18) 0.25733(16) 1.24181(13) 0.0165(5) Uani 1 1 d . . . . .
H44A H 0.739998 0.309661 1.195027 0.020 Uiso 1 1 calc R U . . .
H44B H 0.670166 0.231984 1.260037 0.020 Uiso 1 1 calc R U . . .
C45 C 0.84930(19) 0.16365(18) 1.20176(13) 0.0192(5) Uani 1 1 d . . . . .
C46 C 0.9541(2) 0.1979(2) 1.13181(14) 0.0277(6) Uani 1 1 d . . . . .
H46A H 0.923495 0.239881 1.087243 0.042 Uiso 1 1 calc R U . . .
H46B H 1.013416 0.135804 1.104650 0.042 Uiso 1 1 calc R U . . .
H46C H 0.992182 0.239784 1.159036 0.042 Uiso 1 1 calc R U . . .
C47 C 0.8957(2) 0.09735(18) 1.27159(15) 0.0216(5) Uani 1 1 d . . . . .
H47A H 0.931093 0.139412 1.300838 0.032 Uiso 1 1 calc R U . . .
H47B H 0.956801 0.036384 1.244223 0.032 Uiso 1 1 calc R U . . .
H47C H 0.828800 0.073761 1.314464 0.032 Uiso 1 1 calc R U . . .
C48 C 0.7946(2) 0.09654(19) 1.15634(16) 0.0290(6) Uani 1 1 d . . . . .
H48A H 0.730865 0.069645 1.199845 0.044 Uiso 1 1 calc R U . . .
H48B H 0.857206 0.037765 1.126615 0.044 Uiso 1 1 calc R U . . .
H48C H 0.760736 0.139376 1.113588 0.044 Uiso 1 1 calc R U . . .
N2 N 0.75369(15) 0.31248(13) 1.31769(10) 0.0143(4) Uani 1 1 d . . . . .
O2 O 0.67002(12) 0.18072(11) 1.44381(9) 0.0183(3) Uani 1 1 d . . . . .
H2 H 0.722304 0.207342 1.407367 0.027 Uiso 1 1 calc R U . . .
C49 C 0.8278(2) 0.13888(18) 0.57042(15) 0.0241(5) Uani 1 1 d . . . . .
H49 H 0.805581 0.099746 0.528516 0.029 Uiso 1 1 calc R U . . .
Cl1 Cl 0.69843(6) 0.18381(5) 0.65643(4) 0.03573(17) Uani 1 1 d . . . . .
Cl2 Cl 0.93644(6) 0.05286(5) 0.61043(4) 0.03841(18) Uani 1 1 d . . . . .
Cl3 Cl 0.88755(6) 0.24387(6) 0.51466(5) 0.03838(18) Uani 1 1 d . . . . .
C50 C 0.3691(2) 0.15982(19) 0.90446(15) 0.0257(6) Uani 1 1 d . . . . .
H50 H 0.427833 0.191802 0.921340 0.031 Uiso 1 1 calc R U . . .
Cl4 Cl 0.38938(8) 0.18018(6) 0.79220(4) 0.0528(2) Uani 1 1 d . . . . .
Cl5 Cl 0.39923(8) 0.02625(5) 0.92709(5) 0.0500(2) Uani 1 1 d . . . . .
Cl6 Cl 0.22428(7) 0.22226(7) 0.96357(5) 0.0578(2) Uani 1 1 d . . . . .

loop_
_atom_site_aniso_label
_atom_site_aniso_U_11
_atom_site_aniso_U_22
_atom_site_aniso_U_33
_atom_site_aniso_U_23
_atom_site_aniso_U_13
_atom_site_aniso_U_12
B1 0.0169(14) 0.0219(14) 0.0143(13) 0.0033(10) -0.0082(11) -0.0044(11)
C1 0.0121(12) 0.0379(15) 0.0225(13) 0.0036(11) -0.0054(10) 0.0004(11)
C2 0.0182(14) 0.0392(16) 0.0215(13) -0.0005(11) 0.0002(11) 0.0065(12)
C3 0.0277(15) 0.0272(14) 0.0197(13) -0.0038(10) -0.0059(11) 0.0104(12)
C4 0.0214(13) 0.0207(13) 0.0137(11) 0.0004(9) -0.0068(10) 0.0050(10)
C5 0.0141(12) 0.0212(13) 0.0118(11) 0.0018(9) -0.0069(9) -0.0021(10)
C6 0.0350(15) 0.0147(12) 0.0216(12) -0.0020(10) -0.0123(11) 0.0011(11)
C7 0.0257(14) 0.0219(13) 0.0198(12) 0.0064(10) -0.0108(11) -0.0088(11)
C8 0.0181(12) 0.0191(12) 0.0135(11) 0.0024(9) -0.0079(9) -0.0041(10)
C9 0.0147(12) 0.0191(12) 0.0123(11) 0.0024(9) -0.0067(9) -0.0011(9)
C10 0.0143(12) 0.0234(13) 0.0151(11) 0.0055(9) -0.0076(9) -0.0045(10)
C11 0.0227(14) 0.0287(14) 0.0222(12) 0.0076(10) -0.0102(11) -0.0114(11)
C12 0.0173(13) 0.0468(17) 0.0243(13) 0.0131(12) -0.0084(11) -0.0198(12)
C13 0.0146(13) 0.0478(17) 0.0219(13) 0.0080(12) -0.0042(10) -0.0061(12)
C14 0.0152(13) 0.0329(14) 0.0189(12) 0.0046(10) -0.0065(10) -0.0033(11)
C15 0.0155(13) 0.0407(16) 0.0262(14) -0.0055(12) 0.0014(11) 0.0050(12)
C16 0.0242(15) 0.0341(15) 0.0275(14) -0.0125(11) -0.0026(11) 0.0023(12)
C17 0.0207(13) 0.0276(14) 0.0223(12) -0.0017(10) -0.0066(10) -0.0039(11)
C18 0.0185(13) 0.0197(12) 0.0138(11) 0.0002(9) -0.0072(9) -0.0015(10)
C19 0.0132(12) 0.0231(13) 0.0127(11) 0.0049(9) -0.0048(9) -0.0009(10)
C20 0.0161(12) 0.0258(13) 0.0181(12) -0.0005(10) -0.0078(10) -0.0047(10)
C21 0.0225(13) 0.0287(14) 0.0196(12) 0.0015(10) -0.0081(10) -0.0103(11)
C22 0.0297(15) 0.0486(17) 0.0205(13) 0.0061(12) -0.0038(11) -0.0214(13)
C23 0.0400(17) 0.0243(14) 0.0371(15) 0.0062(12) -0.0188(13) -0.0128(12)
C24 0.0325(15) 0.0381(16) 0.0271(14) 0.0000(12) -0.0092(12) -0.0197(13)
N1 0.0114(10) 0.0254(11) 0.0152(9) 0.0004(8) -0.0039(8) -0.0008(8)
O1 0.0150(9) 0.0293(10) 0.0215(9) -0.0078(7) -0.0002(7) -0.0079(7)
B2 0.0173(14) 0.0171(14) 0.0135(12) -0.0034(10) -0.0070(10) -0.0035(11)
C25 0.0115(12) 0.0243(13) 0.0204(12) 0.0010(10) -0.0048(9) -0.0051(10)
C26 0.0183(13) 0.0218(13) 0.0212(12) 0.0040(10) -0.0037(10) -0.0097(10)
C27 0.0245(14) 0.0198(13) 0.0203(12) 0.0050(10) -0.0091(11) -0.0094(11)
C28 0.0184(12) 0.0176(12) 0.0132(11) 0.0030(9) -0.0075(9) -0.0072(10)
C29 0.0130(12) 0.0190(12) 0.0117(11) -0.0004(9) -0.0053(9) -0.0031(9)
C30 0.0244(13) 0.0130(11) 0.0170(11) 0.0020(9) -0.0092(10) -0.0020(10)
C31 0.0152(12) 0.0186(12) 0.0179(12) -0.0026(9) -0.0070(10) 0.0016(10)
C32 0.0171(12) 0.0174(12) 0.0127(11) -0.0011(9) -0.0075(9) -0.0034(9)
C33 0.0135(12) 0.0159(12) 0.0128(11) -0.0020(9) -0.0056(9) -0.0034(9)
C34 0.0162(12) 0.0181(12) 0.0126(11) -0.0046(9) -0.0040(9) -0.0018(10)
C35 0.0160(12) 0.0233(13) 0.0181(12) -0.0015(9) -0.0057(10) 0.0003(10)
C36 0.0114(13) 0.0332(15) 0.0214(13) -0.0054(11) -0.0035(10) 0.0032(11)
C37 0.0133(12) 0.0361(15) 0.0194(12) -0.0042(11) -0.0012(10) -0.0092(11)
C38 0.0163(12) 0.0232(13) 0.0151(11) -0.0032(9) -0.0036(9) -0.0071(10)
C39 0.0200(14) 0.0300(15) 0.0239(13) 0.0041(11) -0.0030(11) -0.0170(12)
C40 0.0279(15) 0.0230(14) 0.0210(13) 0.0037(10) -0.0022(11) -0.0117(11)
C41 0.0152(12) 0.0203(13) 0.0194(12) -0.0015(9) -0.0048(10) -0.0025(10)
C42 0.0159(12) 0.0185(12) 0.0120(11) -0.0032(9) -0.0039(9) -0.0063(10)
C43 0.0137(12) 0.0206(12) 0.0106(10) -0.0040(9) -0.0034(9) -0.0050(10)
C44 0.0146(12) 0.0183(12) 0.0184(11) 0.0025(9) -0.0076(9) -0.0044(10)
C45 0.0166(13) 0.0205(13) 0.0171(11) -0.0024(9) -0.0025(10) 0.0005(10)
C46 0.0216(14) 0.0333(15) 0.0204(12) -0.0003(10) 0.0015(10) -0.0001(11)
C47 0.0178(13) 0.0175(12) 0.0252(13) 0.0018(10) -0.0047(10) 0.0023(10)
C48 0.0296(15) 0.0296(14) 0.0257(14) -0.0075(11) -0.0093(12) 0.0019(12)
N2 0.0099(9) 0.0170(10) 0.0149(9) -0.0003(7) -0.0020(7) -0.0026(8)
O2 0.0124(8) 0.0205(8) 0.0190(8) 0.0052(6) -0.0015(6) -0.0030(7)
C49 0.0247(14) 0.0237(14) 0.0251(13) 0.0029(10) -0.0106(11) -0.0038(11)
Cl1 0.0287(4) 0.0369(4) 0.0351(4) 0.0004(3) -0.0041(3) -0.0009(3)
Cl2 0.0380(4) 0.0388(4) 0.0337(4) 0.0032(3) -0.0173(3) 0.0099(3)
Cl3 0.0322(4) 0.0388(4) 0.0489(4) 0.0163(3) -0.0156(3) -0.0169(3)
C50 0.0231(14) 0.0272(14) 0.0290(14) -0.0017(11) -0.0116(11) -0.0038(11)
Cl4 0.0863(6) 0.0426(4) 0.0291(4) 0.0048(3) -0.0199(4) -0.0103(4)
Cl5 0.0820(6) 0.0281(4) 0.0548(5) 0.0106(3) -0.0427(4) -0.0141(4)
Cl6 0.0232(4) 0.0788(6) 0.0607(5) -0.0027(4) -0.0053(4) 0.0025(4)

loop_
_atom_type_symbol
_atom_type_description
_atom_type_scat_dispersion_real
_atom_type_scat_dispersion_imag
_atom_type_scat_source
C C 0.0033 0.0016 'International Tables Vol C Tables 4.2.6.8 and 6.1.1.4'
H H 0.0000 0.0000 'International Tables Vol C Tables 4.2.6.8 and 6.1.1.4'
B B 0.0013 0.0007 'International Tables Vol C Tables 4.2.6.8 and 6.1.1.4'
Cl Cl 0.1484 0.1585 'International Tables Vol C Tables 4.2.6.8 and 6.1.1.4'
N N 0.0061 0.0033 'International Tables Vol C Tables 4.2.6.8 and 6.1.1.4'
O O 0.0106 0.0060 'International Tables Vol C Tables 4.2.6.8 and 6.1.1.4'

loop_
_geom_angle_atom_site_label_1
_geom_angle_atom_site_label_2
_geom_angle_atom_site_label_3
_geom_angle
_geom_angle_site_symmetry_1
_geom_angle_site_symmetry_3
_geom_angle_publ_flag
C9 B1 C18 118.1(2) . . ?
O1 B1 C9 122.5(2) . . ?
O1 B1 C18 119.3(2) . . ?
H1A C1 H1B 107.8 . . ?
C2 C1 H1A 109.0 . . ?
C2 C1 H1B 109.0 . . ?
N1 C1 H1A 109.0 . . ?
N1 C1 H1B 109.0 . . ?
N1 C1 C2 112.73(18) . . ?
C1 C2 H2A 109.6 . . ?
C1 C2 H2B 109.6 . . ?
C1 C2 C3 110.3(2) . . ?
H2A C2 H2B 108.1 . . ?
C3 C2 H2A 109.6 . . ?
C3 C2 H2B 109.6 . . ?
C2 C3 H3A 108.9 . . ?
C2 C3 H3B 108.9 . . ?
H3A C3 H3B 107.7 . . ?
C4 C3 C2 113.3(2) . . ?
C4 C3 H3A 108.9 . . ?
C4 C3 H3B 108.9 . . ?
C5 C4 C3 123.4(2) . . ?
C5 C4 C6 117.5(2) . . ?
C6 C4 C3 119.0(2) . . ?
C4 C5 C9 121.9(2) . . ?
C4 C5 N1 120.73(19) . . ?
C9 C5 N1 117.38(18) . . ?
C4 C6 H6 118.9 . . ?
C7 C6 C4 122.2(2) . . ?
C7 C6 H6 118.9 . . ?
C6 C7 H7 119.9 . . ?
C6 C7 C8 120.2(2) . . ?
C8 C7 H7 119.9 . . ?
C7 C8 C9 118.9(2) . . ?
C7 C8 C10 120.5(2) . . ?
C9 C8 C10 120.64(19) . . ?
C5 C9 B1 121.7(2) . . ?
C8 C9 B1 118.32(19) . . ?
C8 C9 C5 119.08(19) . . ?
C11 C10 C8 120.6(2) . . ?
C11 C10 C19 118.2(2) . . ?
C19 C10 C8 121.20(19) . . ?
C10 C11 H11 119.1 . . ?
C10 C11 C12 121.9(2) . . ?
C12 C11 H11 119.1 . . ?
C11 C12 H12 119.6 . . ?
C13 C12 C11 120.8(2) . . ?
C13 C12 H12 119.6 . . ?
C12 C13 H13 119.9 . . ?
C12 C13 C14 120.3(2) . . ?
C14 C13 H13 119.9 . . ?
C13 C14 C19 119.7(2) . . ?
C15 C14 C13 121.4(2) . . ?
C15 C14 C19 118.9(2) . . ?
C14 C15 H15 119.3 . . ?
C16 C15 C14 121.4(2) . . ?
C16 C15 H15 119.3 . . ?
C15 C16 H16 120.3 . . ?
C15 C16 C17 119.4(2) . . ?
C17 C16 H16 120.3 . . ?
C16 C17 H17 118.9 . . ?
C18 C17 C16 122.1(2) . . ?
C18 C17 H17 118.9 . . ?
C17 C18 B1 122.5(2) . . ?
C17 C18 C19 119.2(2) . . ?
C19 C18 B1 118.3(2) . . ?
C14 C19 C10 119.1(2) . . ?
C18 C19 C10 121.9(2) . . ?
C18 C19 C14 119.0(2) . . ?
H20A C20 H20B 107.1 . . ?
C21 C20 H20A 107.6 . . ?
C21 C20 H20B 107.6 . . ?
N1 C20 H20A 107.6 . . ?
N1 C20 H20B 107.6 . . ?
N1 C20 C21 118.77(17) . . ?
C22 C21 C20 112.90(19) . . ?
C23 C21 C20 105.61(18) . . ?
C23 C21 C22 107.56(19) . . ?
C23 C21 C24 108.45(19) . . ?
C24 C21 C20 112.23(18) . . ?
C24 C21 C22 109.81(19) . . ?
C21 C22 H22A 109.5 . . ?
C21 C22 H22B 109.5 . . ?
C21 C22 H22C 109.5 . . ?
H22A C22 H22B 109.5 . . ?
H22A C22 H22C 109.5 . . ?
H22B C22 H22C 109.5 . . ?
C21 C23 H23A 109.5 . . ?
C21 C23 H23B 109.5 . . ?
C21 C23 H23C 109.5 . . ?
H23A C23 H23B 109.5 . . ?
H23A C23 H23C 109.5 . . ?
H23B C23 H23C 109.5 . . ?
C21 C24 H24A 109.5 . . ?
C21 C24 H24B 109.5 . . ?
C21 C24 H24C 109.5 . . ?
H24A C24 H24B 109.5 . . ?
H24A C24 H24C 109.5 . . ?
H24B C24 H24C 109.5 . . ?
C1 N1 C20 115.46(17) . . ?
C5 N1 C1 110.00(17) . . ?
C5 N1 C20 109.00(15) . . ?
B1 O1 H1 109.5 . . ?
C42 B2 C33 117.44(19) . . ?
O2 B2 C33 122.1(2) . . ?
O2 B2 C42 120.4(2) . . ?
H25A C25 H25B 107.8 . . ?
C26 C25 H25A 109.0 . . ?
C26 C25 H25B 109.0 . . ?
N2 C25 H25A 109.0 . . ?
N2 C25 H25B 109.0 . . ?
N2 C25 C26 112.76(17) . . ?
C25 C26 H26A 109.7 . . ?
C25 C26 H26B 109.7 . . ?
C25 C26 C27 109.76(18) . . ?
H26A C26 H26B 108.2 . . ?
C27 C26 H26A 109.7 . . ?
C27 C26 H26B 109.7 . . ?
C26 C27 H27A 108.9 . . ?
C26 C27 H27B 108.9 . . ?
H27A C27 H27B 107.7 . . ?
C28 C27 C26 113.28(19) . . ?
C28 C27 H27A 108.9 . . ?
C28 C27 H27B 108.9 . . ?
C29 C28 C27 123.6(2) . . ?
C29 C28 C30 117.1(2) . . ?
C30 C28 C27 119.28(19) . . ?
C28 C29 C33 122.3(2) . . ?
C28 C29 N2 120.31(19) . . ?
C33 C29 N2 117.36(18) . . ?
C28 C30 H30 119.0 . . ?
C31 C30 C28 122.1(2) . . ?
C31 C30 H30 119.0 . . ?
C30 C31 H31 119.6 . . ?
C30 C31 C32 120.9(2) . . ?
C32 C31 H31 119.6 . . ?
C31 C32 C33 118.6(2) . . ?
C31 C32 C34 120.76(19) . . ?
C33 C32 C34 120.63(19) . . ?
C29 C33 B2 121.92(19) . . ?
C32 C33 B2 118.26(19) . . ?
C32 C33 C29 118.81(19) . . ?
C35 C34 C32 120.67(19) . . ?
C35 C34 C43 118.2(2) . . ?
C43 C34 C32 121.13(19) . . ?
C34 C35 H35 118.9 . . ?
C34 C35 C36 122.2(2) . . ?
C36 C35 H35 118.9 . . ?
C35 C36 H36 119.8 . . ?
C37 C36 C35 120.3(2) . . ?
C37 C36 H36 119.8 . . ?
C36 C37 H37 119.8 . . ?
C36 C37 C38 120.5(2) . . ?
C38 C37 H37 119.8 . . ?
C37 C38 C43 119.6(2) . . ?
C39 C38 C37 121.2(2) . . ?
C39 C38 C43 119.2(2) . . ?
C38 C39 H39 119.3 . . ?
C40 C39 C38 121.3(2) . . ?
C40 C39 H39 119.3 . . ?
C39 C40 H40 120.4 . . ?
C39 C40 C41 119.2(2) . . ?
C41 C40 H40 120.4 . . ?
C40 C41 H41 119.0 . . ?
C42 C41 C40 121.9(2) . . ?
C42 C41 H41 119.0 . . ?
C41 C42 B2 121.4(2) . . ?
C41 C42 C43 119.1(2) . . ?
C43 C42 B2 119.35(19) . . ?
C38 C43 C34 119.17(19) . . ?
C42 C43 C34 121.5(2) . . ?
C42 C43 C38 119.3(2) . . ?
H44A C44 H44B 107.1 . . ?
C45 C44 H44A 107.8 . . ?
C45 C44 H44B 107.8 . . ?
N2 C44 H44A 107.8 . . ?
N2 C44 H44B 107.8 . . ?
N2 C44 C45 118.17(16) . . ?
C46 C45 C44 112.56(19) . . ?
C47 C45 C44 111.91(17) . . ?
C47 C45 C46 110.19(18) . . ?
C47 C45 C48 108.82(19) . . ?
C48 C45 C44 105.64(17) . . ?
C48 C45 C46 107.47(18) . . ?
C45 C46 H46A 109.5 . . ?
C45 C46 H46B 109.5 . . ?
C45 C46 H46C 109.5 . . ?
H46A C46 H46B 109.5 . . ?
H46A C46 H46C 109.5 . . ?
H46B C46 H46C 109.5 . . ?
C45 C47 H47A 109.5 . . ?
C45 C47 H47B 109.5 . . ?
C45 C47 H47C 109.5 . . ?
H47A C47 H47B 109.5 . . ?
H47A C47 H47C 109.5 . . ?
H47B C47 H47C 109.5 . . ?
C45 C48 H48A 109.5 . . ?
C45 C48 H48B 109.5 . . ?
C45 C48 H48C 109.5 . . ?
H48A C48 H48B 109.5 . . ?
H48A C48 H48C 109.5 . . ?
H48B C48 H48C 109.5 . . ?
C25 N2 C44 115.30(16) . . ?
C29 N2 C25 110.30(16) . . ?
C29 N2 C44 108.69(15) . . ?
B2 O2 H2 109.5 . . ?
Cl1 C49 H49 108.5 . . ?
Cl1 C49 Cl2 110.04(12) . . ?
Cl1 C49 Cl3 111.10(13) . . ?
Cl2 C49 H49 108.5 . . ?
Cl3 C49 H49 108.5 . . ?
Cl3 C49 Cl2 110.08(13) . . ?
Cl4 C50 H50 108.1 . . ?
Cl5 C50 H50 108.1 . . ?
Cl5 C50 Cl4 110.13(13) . . ?
Cl5 C50 Cl6 112.10(14) . . ?
Cl6 C50 H50 108.1 . . ?
Cl6 C50 Cl4 110.23(13) . . ?

loop_
_geom_bond_atom_site_label_1
_geom_bond_atom_site_label_2
_geom_bond_distance
_geom_bond_site_symmetry_2
_geom_bond_publ_flag
B1 C9 1.554(3) . ?
B1 C18 1.554(3) . ?
B1 O1 1.355(3) . ?
C1 H1A 0.9900 . ?
C1 H1B 0.9900 . ?
C1 C2 1.516(3) . ?
C1 N1 1.476(3) . ?
C2 H2A 0.9900 . ?
C2 H2B 0.9900 . ?
C2 C3 1.524(4) . ?
C3 H3A 0.9900 . ?
C3 H3B 0.9900 . ?
C3 C4 1.516(3) . ?
C4 C5 1.385(3) . ?
C4 C6 1.391(3) . ?
C5 C9 1.416(3) . ?
C5 N1 1.457(3) . ?
C6 H6 0.9500 . ?
C6 C7 1.385(3) . ?
C7 H7 0.9500 . ?
C7 C8 1.401(3) . ?
C8 C9 1.403(3) . ?
C8 C10 1.495(3) . ?
C10 C11 1.382(3) . ?
C10 C19 1.436(3) . ?
C11 H11 0.9500 . ?
C11 C12 1.403(3) . ?
C12 H12 0.9500 . ?
C12 C13 1.355(3) . ?
C13 H13 0.9500 . ?
C13 C14 1.410(3) . ?
C14 C15 1.410(3) . ?
C14 C19 1.429(3) . ?
C15 H15 0.9500 . ?
C15 C16 1.371(4) . ?
C16 H16 0.9500 . ?
C16 C17 1.396(3) . ?
C17 H17 0.9500 . ?
C17 C18 1.379(3) . ?
C18 C19 1.422(3) . ?
C20 H20A 0.9900 . ?
C20 H20B 0.9900 . ?
C20 C21 1.543(3) . ?
C20 N1 1.487(3) . ?
C21 C22 1.538(3) . ?
C21 C23 1.535(3) . ?
C21 C24 1.537(3) . ?
C22 H22A 0.9800 . ?
C22 H22B 0.9800 . ?
C22 H22C 0.9800 . ?
C23 H23A 0.9800 . ?
C23 H23B 0.9800 . ?
C23 H23C 0.9800 . ?
C24 H24A 0.9800 . ?
C24 H24B 0.9800 . ?
C24 H24C 0.9800 . ?
O1 H1 0.8400 . ?
B2 C33 1.554(3) . ?
B2 C42 1.549(3) . ?
B2 O2 1.358(3) . ?
C25 H25A 0.9900 . ?
C25 H25B 0.9900 . ?
C25 C26 1.520(3) . ?
C25 N2 1.471(3) . ?
C26 H26A 0.9900 . ?
C26 H26B 0.9900 . ?
C26 C27 1.521(3) . ?
C27 H27A 0.9900 . ?
C27 H27B 0.9900 . ?
C27 C28 1.514(3) . ?
C28 C29 1.391(3) . ?
C28 C30 1.400(3) . ?
C29 C33 1.413(3) . ?
C29 N2 1.461(3) . ?
C30 H30 0.9500 . ?
C30 C31 1.376(3) . ?
C31 H31 0.9500 . ?
C31 C32 1.403(3) . ?
C32 C33 1.412(3) . ?
C32 C34 1.494(3) . ?
C34 C35 1.383(3) . ?
C34 C43 1.433(3) . ?
C35 H35 0.9500 . ?
C35 C36 1.405(3) . ?
C36 H36 0.9500 . ?
C36 C37 1.357(3) . ?
C37 H37 0.9500 . ?
C37 C38 1.414(3) . ?
C38 C39 1.407(3) . ?
C38 C43 1.429(3) . ?
C39 H39 0.9500 . ?
C39 C40 1.371(3) . ?
C40 H40 0.9500 . ?
C40 C41 1.410(3) . ?
C41 H41 0.9500 . ?
C41 C42 1.381(3) . ?
C42 C43 1.418(3) . ?
C44 H44A 0.9900 . ?
C44 H44B 0.9900 . ?
C44 C45 1.548(3) . ?
C44 N2 1.494(3) . ?
C45 C46 1.541(3) . ?
C45 C47 1.530(3) . ?
C45 C48 1.536(3) . ?
C46 H46A 0.9800 . ?
C46 H46B 0.9800 . ?
C46 H46C 0.9800 . ?
C47 H47A 0.9800 . ?
C47 H47B 0.9800 . ?
C47 H47C 0.9800 . ?
C48 H48A 0.9800 . ?
C48 H48B 0.9800 . ?
C48 H48C 0.9800 . ?
O2 H2 0.8400 . ?
C49 H49 1.0000 . ?
C49 Cl1 1.753(2) . ?
C49 Cl2 1.762(2) . ?
C49 Cl3 1.759(2) . ?
C50 H50 1.0000 . ?
C50 Cl4 1.756(2) . ?
C50 Cl5 1.742(2) . ?
C50 Cl6 1.747(2) . ?

loop_
_geom_torsion_atom_site_label_1
_geom_torsion_atom_site_label_2
_geom_torsion_atom_site_label_3
_geom_torsion_atom_site_label_4
_geom_torsion
_geom_torsion_site_symmetry_1
_geom_torsion_site_symmetry_2
_geom_torsion_site_symmetry_3
_geom_torsion_site_symmetry_4
_geom_torsion_publ_flag
B1 C18 C19 C10 -4.7(3) . . . . ?
B1 C18 C19 C14 175.82(18) . . . . ?
C1 C2 C3 C4 -31.6(3) . . . . ?
C2 C1 N1 C5 -58.3(2) . . . . ?
C2 C1 N1 C20 65.5(3) . . . . ?
C2 C3 C4 C5 5.2(3) . . . . ?
C2 C3 C4 C6 -177.61(19) . . . . ?
C3 C4 C5 C9 175.49(19) . . . . ?
C3 C4 C5 N1 -3.9(3) . . . . ?
C3 C4 C6 C7 -179.5(2) . . . . ?
C4 C5 C9 B1 -163.57(19) . . . . ?
C4 C5 C9 C8 5.3(3) . . . . ?
C4 C5 N1 C1 29.6(2) . . . . ?
C4 C5 N1 C20 -98.0(2) . . . . ?
C4 C6 C7 C8 2.3(3) . . . . ?
C5 C4 C6 C7 -2.1(3) . . . . ?
C6 C4 C5 C9 -1.8(3) . . . . ?
C6 C4 C5 N1 178.89(18) . . . . ?
C6 C7 C8 C9 1.3(3) . . . . ?
C6 C7 C8 C10 -179.52(19) . . . . ?
C7 C8 C9 B1 164.27(19) . . . . ?
C7 C8 C9 C5 -5.0(3) . . . . ?
C7 C8 C10 C11 13.3(3) . . . . ?
C7 C8 C10 C19 -167.71(19) . . . . ?
C8 C10 C11 C12 -179.07(19) . . . . ?
C8 C10 C19 C14 178.52(18) . . . . ?
C8 C10 C19 C18 -0.9(3) . . . . ?
C9 B1 C18 C17 178.82(19) . . . . ?
C9 B1 C18 C19 0.9(3) . . . . ?
C9 C5 N1 C1 -149.82(17) . . . . ?
C9 C5 N1 C20 82.6(2) . . . . ?
C9 C8 C10 C11 -167.60(19) . . . . ?
C9 C8 C10 C19 11.4(3) . . . . ?
C10 C8 C9 B1 -14.9(3) . . . . ?
C10 C8 C9 C5 175.87(17) . . . . ?
C10 C11 C12 C13 0.2(3) . . . . ?
C11 C10 C19 C14 -2.4(3) . . . . ?
C11 C10 C19 C18 178.12(19) . . . . ?
C11 C12 C13 C14 -1.6(3) . . . . ?
C12 C13 C14 C15 -179.8(2) . . . . ?
C12 C13 C14 C19 1.0(3) . . . . ?
C13 C14 C15 C16 -178.7(2) . . . . ?
C13 C14 C19 C10 1.1(3) . . . . ?
C13 C14 C19 C18 -179.50(19) . . . . ?
C14 C15 C16 C17 -1.3(4) . . . . ?
C15 C14 C19 C10 -178.2(2) . . . . ?
C15 C14 C19 C18 1.3(3) . . . . ?
C15 C16 C17 C18 0.4(4) . . . . ?
C16 C17 C18 B1 -176.5(2) . . . . ?
C16 C17 C18 C19 1.4(3) . . . . ?
C17 C18 C19 C10 177.25(19) . . . . ?
C17 C18 C19 C14 -2.2(3) . . . . ?
C18 B1 C9 C5 177.92(18) . . . . ?
C18 B1 C9 C8 8.9(3) . . . . ?
C19 C10 C11 C12 1.9(3) . . . . ?
C19 C14 C15 C16 0.5(3) . . . . ?
C21 C20 N1 C1 60.2(3) . . . . ?
C21 C20 N1 C5 -175.43(18) . . . . ?
N1 C1 C2 C3 60.3(3) . . . . ?
N1 C5 C9 B1 15.8(3) . . . . ?
N1 C5 C9 C8 -175.31(16) . . . . ?
N1 C20 C21 C22 -85.2(2) . . . . ?
N1 C20 C21 C23 157.57(19) . . . . ?
N1 C20 C21 C24 39.6(3) . . . . ?
O1 B1 C9 C5 1.4(3) . . . . ?
O1 B1 C9 C8 -167.53(19) . . . . ?
O1 B1 C18 C17 -4.6(3) . . . . ?
O1 B1 C18 C19 177.48(19) . . . . ?
B2 C42 C43 C34 -5.1(3) . . . . ?
B2 C42 C43 C38 174.89(18) . . . . ?
C25 C26 C27 C28 -33.2(3) . . . . ?
C26 C25 N2 C29 -58.1(2) . . . . ?
C26 C25 N2 C44 65.5(2) . . . . ?
C26 C27 C28 C29 6.7(3) . . . . ?
C26 C27 C28 C30 -176.39(18) . . . . ?
C27 C28 C29 C33 174.99(19) . . . . ?
C27 C28 C29 N2 -3.9(3) . . . . ?
C27 C28 C30 C31 -178.92(19) . . . . ?
C28 C29 C33 B2 -162.84(19) . . . . ?
C28 C29 C33 C32 5.4(3) . . . . ?
C28 C29 N2 C25 28.8(2) . . . . ?
C28 C29 N2 C44 -98.5(2) . . . . ?
C28 C30 C31 C32 2.1(3) . . . . ?
C29 C28 C30 C31 -1.8(3) . . . . ?
C30 C28 C29 C33 -1.9(3) . . . . ?
C30 C28 C29 N2 179.13(17) . . . . ?
C30 C31 C32 C33 1.5(3) . . . . ?
C30 C31 C32 C34 -179.31(18) . . . . ?
C31 C32 C33 B2 163.61(18) . . . . ?
C31 C32 C33 C29 -5.1(3) . . . . ?
C31 C32 C34 C35 13.6(3) . . . . ?
C31 C32 C34 C43 -167.93(19) . . . . ?
C32 C34 C35 C36 -179.73(19) . . . . ?
C32 C34 C43 C38 179.79(18) . . . . ?
C32 C34 C43 C42 -0.2(3) . . . . ?
C33 B2 C42 C41 175.87(19) . . . . ?
C33 B2 C42 C43 0.4(3) . . . . ?
C33 C29 N2 C25 -150.22(17) . . . . ?
C33 C29 N2 C44 82.5(2) . . . . ?
C33 C32 C34 C35 -167.28(19) . . . . ?
C33 C32 C34 C43 11.2(3) . . . . ?
C34 C32 C33 B2 -15.6(3) . . . . ?
C34 C32 C33 C29 175.74(17) . . . . ?
C34 C35 C36 C37 -0.4(3) . . . . ?
C35 C34 C43 C38 -1.7(3) . . . . ?
C35 C34 C43 C42 178.32(19) . . . . ?
C35 C36 C37 C38 -1.0(3) . . . . ?
C36 C37 C38 C39 -178.4(2) . . . . ?
C36 C37 C38 C43 1.0(3) . . . . ?
C37 C38 C39 C40 -180.0(2) . . . . ?
C37 C38 C43 C34 0.4(3) . . . . ?
C37 C38 C43 C42 -179.63(19) . . . . ?
C38 C39 C40 C41 -0.1(3) . . . . ?
C39 C38 C43 C34 179.80(19) . . . . ?
C39 C38 C43 C42 -0.2(3) . . . . ?
C39 C40 C41 C42 -0.9(3) . . . . ?
C40 C41 C42 B2 -174.25(19) . . . . ?
C40 C41 C42 C43 1.3(3) . . . . ?
C41 C42 C43 C34 179.30(19) . . . . ?
C41 C42 C43 C38 -0.7(3) . . . . ?
C42 B2 C33 C29 178.28(18) . . . . ?
C42 B2 C33 C32 9.9(3) . . . . ?
C43 C34 C35 C36 1.7(3) . . . . ?
C43 C38 C39 C40 0.6(3) . . . . ?
C45 C44 N2 C25 62.2(2) . . . . ?
C45 C44 N2 C29 -173.45(17) . . . . ?
N2 C25 C26 C27 61.2(2) . . . . ?
N2 C29 C33 B2 16.1(3) . . . . ?
N2 C29 C33 C32 -175.61(17) . . . . ?
N2 C44 C45 C46 -86.9(2) . . . . ?
N2 C44 C45 C47 37.8(3) . . . . ?
N2 C44 C45 C48 156.07(18) . . . . ?
O2 B2 C33 C29 1.7(3) . . . . ?
O2 B2 C33 C32 -166.67(19) . . . . ?
O2 B2 C42 C41 -7.4(3) . . . . ?
O2 B2 C42 C43 177.06(18) . . . . ?

loop_
_twin_individual_id
_twin_individual_mass_fraction_refined
_oxdiff_twin_reflns_isolated
_oxdiff_twin_reflns_overlapped
_twin_individual_twin_lattice_type
_twin_individual_twin_matrix_11
_twin_individual_twin_matrix_12
_twin_individual_twin_matrix_13
_twin_individual_twin_matrix_21
_twin_individual_twin_matrix_22
_twin_individual_twin_matrix_23
_twin_individual_twin_matrix_31
_twin_individual_twin_matrix_32
_twin_individual_twin_matrix_33
1 0.5659(6) 21450 49323 ref 1.0000 0.0000 0.0000 0.0000 1.0000 0.0000 0.0000 0.0000 1.0000
2 0.4341(6) 21469 49323 nmt -0.9996 0.0002 0.0009 -0.4879 0.9990 -0.0058 -0.0004 -0.0037 -0.9989
